data_2226350
loop_
_publ_author_name
'Zouaghi, Aymen'
'BenAli, Amor'
'Maisonneuve, Vincent'
'Leblanc, Marc'

_publ_section_title
;
 Bis(propane-1,3-diaminium) hexafluoridoferrate(III) fluoride
 trihydrate
;
_journal_coeditor_code ZS2036
_journal_issue 6
_journal_name_full 'Acta Crystallographica Section E'
_journal_page_first m702
_journal_page_last m703
_journal_paper_doi 10.1107/S1600536810018039
_journal_volume 66
_journal_year 2010
_chemical_formula_iupac '(C3 H12 N2)2 [Fe F6] F, 3H2 O'
_chemical_formula_moiety '2(C3 H12 N2 2+), F6 Fe 3-, F -, 3(H2 O)'
_chemical_formula_sum 'C6 H30 F7 Fe N4 O3'
_chemical_formula_weight 395.18
_chemical_name_systematic
;
Bis(propane-1,3-diaminium) hexafluoridoferrate(III) fluoride trihydrate
;
_space_group_IT_number 2
_symmetry_cell_setting triclinic
_symmetry_space_group_name_Hall '-P 1'
_symmetry_space_group_name_H-M 'P -1'
_atom_sites_solution_hydrogens geom
_atom_sites_solution_primary direct
_atom_sites_solution_secondary difmap
_audit_creation_method SHELXL97
_cell_angle_alpha 106.959(7)
_cell_angle_beta 95.379(6)
_cell_angle_gamma 118.914(9)
_cell_formula_units_Z 2
_cell_length_a 9.8440(10)
_cell_length_b 9.8470(10)
_cell_length_c 10.7740(8)
_cell_measurement_reflns_used 24
_cell_measurement_temperature 295(2)
_cell_measurement_theta_max 20
_cell_measurement_theta_min 5
_cell_volume 839.35(17)
_computing_cell_refinement '<i>STADI4</i> (Stoe & Cie, 1998)'
_computing_data_collection '<i>STADI4</i> (Stoe & Cie, 1998)'
_computing_data_reduction '<i>X-RED</i> (Stoe & Cie, 1998)'
_computing_molecular_graphics '<i>DIAMOND</i> (Brandenburg & Putz, 2004) and <i>ORTEP-3</i> (Farrugia, 1997)'
_computing_publication_material '<i>enCIFer</i> (Allen <i>et al.</i>,  2004)'
_computing_structure_refinement '<i>SHELXL97</i> (Sheldrick, 2008) within <i>WinGX</i> (Farrugia, 1999)'
_computing_structure_solution '<i>SHELXS97</i> (Sheldrick, 2008)'
_diffrn_ambient_temperature 295(2)
_diffrn_measured_fraction_theta_full 0.989
_diffrn_measured_fraction_theta_max 0.989
_diffrn_measurement_device_type 'SIEMENS AED2 diffractometer'
_diffrn_measurement_method '2\q/\w scans'
_diffrn_radiation_monochromator graphite
_diffrn_radiation_source 'fine-focus sealed tube'
_diffrn_radiation_type MoK\a
_diffrn_radiation_wavelength 0.71073
_diffrn_reflns_av_R_equivalents 0.0000
_diffrn_reflns_av_sigmaI/netI 0.0143
_diffrn_reflns_limit_h_max 11
_diffrn_reflns_limit_h_min -11
_diffrn_reflns_limit_k_max 11
_diffrn_reflns_limit_k_min -10
_diffrn_reflns_limit_l_max 0
_diffrn_reflns_limit_l_min -12
_diffrn_reflns_number 2920
_diffrn_reflns_theta_full 25.0
_diffrn_reflns_theta_max 25.0
_diffrn_reflns_theta_min 2.06
_diffrn_standards_decay_% 4
_diffrn_standards_interval_time 120
_diffrn_standards_number 3
_exptl_absorpt_coefficient_mu 0.980
_exptl_absorpt_correction_type none
_exptl_crystal_colour colorless
_exptl_crystal_density_diffrn 1.564
_exptl_crystal_density_method 'not measured'
_exptl_crystal_description parallelepiped
_exptl_crystal_F_000 414
_exptl_crystal_size_max 0.32
_exptl_crystal_size_mid 0.07
_exptl_crystal_size_min 0.07
_refine_diff_density_max 0.417
_refine_diff_density_min -0.346
_refine_ls_extinction_method none
_refine_ls_goodness_of_fit_ref 1.141
_refine_ls_hydrogen_treatment mixed
_refine_ls_matrix_type full
_refine_ls_number_parameters 219
_refine_ls_number_reflns 2920
_refine_ls_number_restraints 0
_refine_ls_restrained_S_all 1.141
_refine_ls_R_factor_all 0.0381
_refine_ls_R_factor_gt 0.0312
_refine_ls_shift/su_max 0.000
_refine_ls_shift/su_mean 0.000
_refine_ls_structure_factor_coef Fsqd
_refine_ls_weighting_details 'calc w=1/[\s^2^(Fo^2^)+(0.0485P)^2^+0.4679P] where P=(Fo^2^+2Fc^2^)/3'
_refine_ls_weighting_scheme calc
_refine_ls_wR_factor_gt 0.0854
_refine_ls_wR_factor_ref 0.0933
_reflns_number_gt 2599
_reflns_number_total 2920
_reflns_threshold_expression I>2\s(I)
_cod_data_source_file zs2036.cif
_cod_data_source_block I
_cod_database_code 2226350
_cod_database_fobs_code 2226350

loop_
_symmetry_equiv_pos_site_id
_symmetry_equiv_pos_as_xyz
1 x,y,z
2 -x,-y,-z

loop_
_atom_site_type_symbol
_atom_site_label
_atom_site_fract_x
_atom_site_fract_y
_atom_site_fract_z
_atom_site_U_iso_or_equiv
_atom_site_adp_type
_atom_site_calc_flag
_atom_site_refinement_flags
_atom_site_occupancy
_atom_site_disorder_assembly
_atom_site_disorder_group
Fe Fe 0.84562(4) 0.12759(4) 0.22030(3) 0.02722(13) Uani d . 1 . .
F F1 0.7789(3) -0.0409(2) 0.04636(19) 0.0734(6) Uani d . 1 . .
F F2 0.9740(2) 0.29714(19) 0.15238(16) 0.0467(4) Uani d . 1 . .
F F3 0.66528(18) 0.1495(2) 0.16599(17) 0.0479(4) Uani d . 1 . .
F F4 0.7093(2) -0.0330(2) 0.28815(18) 0.0582(5) Uani d . 1 . .
F F5 0.91998(19) 0.30634(19) 0.39249(15) 0.0460(4) Uani d . 1 . .
F F6 1.0227(2) 0.1036(2) 0.2722(2) 0.0582(5) Uani d . 1 . .
F F7 0.79472(17) 0.17081(17) 0.74186(14) 0.0363(3) Uani d . 1 . .
C C1 0.6954(3) 0.3991(3) 0.6071(2) 0.0330(5) Uani d . 1 . .
H H1D 0.7029 0.4645 0.5530 0.0476(17) Uiso calc R 1 . .
H H1E 0.6899 0.4560 0.6948 0.0476(17) Uiso calc R 1 . .
C C2 0.5420(3) 0.2254(3) 0.5389(3) 0.0327(5) Uani d . 1 . .
H H2D 0.5468 0.1674 0.4512 0.0476(17) Uiso calc R 1 . .
H H2E 0.5322 0.1600 0.5935 0.0476(17) Uiso calc R 1 . .
C C3 0.3974(3) 0.2417(3) 0.5219(3) 0.0371(6) Uani d . 1 . .
H H3D 0.4063 0.3203 0.6061 0.0476(17) Uiso calc R 1 . .
H H3E 0.3969 0.2869 0.4531 0.0476(17) Uiso calc R 1 . .
C C4 0.6160(3) 0.3197(3) 0.9521(3) 0.0371(6) Uani d . 1 . .
H H4D 0.5557 0.3222 1.0181 0.0476(17) Uiso calc R 1 . .
H H4E 0.5624 0.3215 0.8729 0.0476(17) Uiso calc R 1 . .
C C5 0.7874(3) 0.4733(3) 1.0111(3) 0.0336(5) Uani d . 1 . .
H H5D 0.8430 0.4677 1.0868 0.0476(17) Uiso calc R 1 . .
H H5E 0.8456 0.4743 0.9431 0.0476(17) Uiso calc R 1 . .
C C6 0.7863(3) 0.6330(3) 1.0579(3) 0.0368(6) Uani d . 1 . .
H H6D 0.7111 0.6271 0.9884 0.0476(17) Uiso calc R 1 . .
H H6E 0.7498 0.6438 1.1388 0.0476(17) Uiso calc R 1 . .
N N1 0.8414(2) 0.3911(2) 0.6246(2) 0.0318(4) Uani d . 1 . .
H H1A 0.8289 0.3195 0.6639 0.0476(17) Uiso calc R 1 . .
H H1B 0.9268 0.4928 0.6762 0.0476(17) Uiso calc R 1 . .
H H1C 0.8567 0.3562 0.5442 0.0476(17) Uiso calc R 1 . .
N N2 0.2431(2) 0.0780(3) 0.4826(2) 0.0368(5) Uani d . 1 . .
H H2A 0.2398 0.0399 0.5484 0.0476(17) Uiso calc R 1 . .
H H2B 0.2363 0.0043 0.4069 0.0476(17) Uiso calc R 1 . .
H H2C 0.1607 0.0915 0.4689 0.0476(17) Uiso calc R 1 . .
N N3 0.6179(3) 0.1637(3) 0.9144(2) 0.0393(5) Uani d . 1 . .
H H3A 0.5179 0.0751 0.8720 0.0476(17) Uiso calc R 1 . .
H H3B 0.6561 0.1562 0.9887 0.0476(17) Uiso calc R 1 . .
H H3C 0.6809 0.1661 0.8599 0.0476(17) Uiso calc R 1 . .
N N4 0.9502(3) 0.7830(2) 1.0873(2) 0.0347(5) Uani d . 1 . .
H H4A 1.0194 0.7879 1.1504 0.0476(17) Uiso calc R 1 . .
H H4B 0.9471 0.8756 1.1168 0.0476(17) Uiso calc R 1 . .
H H4C 0.9820 0.7753 1.0123 0.0476(17) Uiso calc R 1 . .
O O1W 1.0878(3) 0.2596(3) 0.5849(3) 0.0568(6) Uani d . 1 . .
O O2W 0.6945(3) 0.7508(4) 0.7980(3) 0.0660(7) Uani d . 1 . .
O O3W 0.6382(3) 0.4155(3) 0.2944(3) 0.0590(6) Uani d D 1 . .
H H11 1.046(6) 0.265(6) 0.526(5) 0.095(18) Uiso d . 1 . .
H H12 1.168(5) 0.352(5) 0.625(4) 0.067(12) Uiso d . 1 . .
H H21 0.717(5) 0.829(5) 0.858(4) 0.063(12) Uiso d . 1 . .
H H22 0.772(5) 0.782(5) 0.776(4) 0.064(12) Uiso d . 1 . .
H H31 0.649(5) 0.330(4) 0.265(4) 0.075(12) Uiso d D 1 . .
H H32 0.550(5) 0.373(5) 0.277(4) 0.054(11) Uiso d . 1 . .

loop_
_atom_site_aniso_label
_atom_site_aniso_U_11
_atom_site_aniso_U_22
_atom_site_aniso_U_33
_atom_site_aniso_U_12
_atom_site_aniso_U_13
_atom_site_aniso_U_23
Fe 0.02654(19) 0.02225(19) 0.02768(19) 0.00942(14) 0.01073(14) 0.00871(14)
F1 0.0992(16) 0.0461(10) 0.0417(10) 0.0295(11) 0.0150(10) -0.0069(8)
F2 0.0495(9) 0.0373(8) 0.0437(9) 0.0118(7) 0.0234(7) 0.0211(7)
F3 0.0338(8) 0.0473(9) 0.0622(10) 0.0206(7) 0.0079(7) 0.0244(8)
F4 0.0472(10) 0.0500(10) 0.0602(10) 0.0053(8) 0.0147(8) 0.0373(9)
F5 0.0473(9) 0.0379(8) 0.0333(8) 0.0151(7) 0.0146(7) 0.0019(6)
F6 0.0478(10) 0.0597(11) 0.0797(13) 0.0361(9) 0.0190(9) 0.0295(10)
F7 0.0372(8) 0.0356(7) 0.0377(8) 0.0180(6) 0.0152(6) 0.0176(6)
C1 0.0341(13) 0.0253(11) 0.0363(13) 0.0133(10) 0.0121(10) 0.0119(10)
C2 0.0322(13) 0.0263(12) 0.0356(13) 0.0135(10) 0.0113(10) 0.0103(10)
C3 0.0329(13) 0.0285(12) 0.0463(15) 0.0130(11) 0.0113(11) 0.0161(11)
C4 0.0283(12) 0.0379(14) 0.0374(13) 0.0118(11) 0.0116(10) 0.0150(11)
C5 0.0281(12) 0.0323(13) 0.0375(13) 0.0134(11) 0.0099(10) 0.0146(11)
C6 0.0327(13) 0.0388(14) 0.0419(14) 0.0190(11) 0.0154(11) 0.0181(11)
N1 0.0287(10) 0.0243(10) 0.0363(11) 0.0094(8) 0.0116(8) 0.0123(8)
N2 0.0306(11) 0.0338(11) 0.0416(12) 0.0155(9) 0.0113(9) 0.0122(9)
N3 0.0316(11) 0.0329(11) 0.0376(11) 0.0054(9) 0.0138(9) 0.0137(9)
N4 0.0370(11) 0.0281(10) 0.0380(11) 0.0173(9) 0.0120(9) 0.0112(9)
O1W 0.0420(13) 0.0576(15) 0.0708(16) 0.0241(12) 0.0092(11) 0.0318(13)
O2W 0.0440(14) 0.0710(17) 0.0466(13) 0.0213(12) 0.0098(11) -0.0055(13)
O3W 0.0513(15) 0.0470(13) 0.0641(15) 0.0233(12) 0.0159(12) 0.0085(11)

loop_
_atom_type_symbol
_atom_type_description
_atom_type_scat_dispersion_real
_atom_type_scat_dispersion_imag
_atom_type_scat_source
C C 0.0033 0.0016 'International Tables Vol C Tables 4.2.6.8 and 6.1.1.4'
H H 0.0000 0.0000 'International Tables Vol C Tables 4.2.6.8 and 6.1.1.4'
N N 0.0061 0.0033 'International Tables Vol C Tables 4.2.6.8 and 6.1.1.4'
O O 0.0106 0.0060 'International Tables Vol C Tables 4.2.6.8 and 6.1.1.4'
F F 0.0171 0.0103 'International Tables Vol C Tables 4.2.6.8 and 6.1.1.4'
Fe Fe 0.3010 0.8450 'International Tables Vol C Tables 4.2.6.8 and 6.1.1.4'

loop_
_geom_angle_atom_site_label_1
_geom_angle_atom_site_label_2
_geom_angle_atom_site_label_3
_geom_angle_site_symmetry_1
_geom_angle_site_symmetry_3
_geom_angle
_geom_angle_publ_flag
F1 Fe F4 . . 92.30(9) ?
F1 Fe F5 . . 177.01(8) ?
F4 Fe F5 . . 90.69(8) ?
F1 Fe F6 . . 89.93(10) ?
F4 Fe F6 . . 91.86(8) ?
F5 Fe F6 . . 90.04(8) ?
F1 Fe F2 . . 89.21(8) ?
F4 Fe F2 . . 175.81(8) ?
F5 Fe F2 . . 87.80(7) ?
F6 Fe F2 . . 92.04(8) ?
F1 Fe F3 . . 89.45(9) ?
F4 Fe F3 . . 88.01(8) ?
F5 Fe F3 . . 90.59(7) ?
F6 Fe F3 . . 179.36(8) ?
F2 Fe F3 . . 88.10(7) ?
N1 C1 C2 . . 112.05(19) ?
N1 C1 H1D . . 109.2 ?
C2 C1 H1D . . 109.2 ?
N1 C1 H1E . . 109.2 ?
C2 C1 H1E . . 109.2 ?
H1D C1 H1E . . 107.9 ?
C3 C2 C1 . . 109.6(2) ?
C3 C2 H2D . . 109.7 ?
C1 C2 H2D . . 109.7 ?
C3 C2 H2E . . 109.7 ?
C1 C2 H2E . . 109.7 ?
H2D C2 H2E . . 108.2 ?
N2 C3 C2 . . 112.1(2) ?
N2 C3 H3D . . 109.2 ?
C2 C3 H3D . . 109.2 ?
N2 C3 H3E . . 109.2 ?
C2 C3 H3E . . 109.2 ?
H3D C3 H3E . . 107.9 ?
N3 C4 C5 . . 110.4(2) ?
N3 C4 H4D . . 109.6 ?
C5 C4 H4D . . 109.6 ?
N3 C4 H4E . . 109.6 ?
C5 C4 H4E . . 109.6 ?
H4D C4 H4E . . 108.1 ?
C6 C5 C4 . . 110.7(2) ?
C6 C5 H5D . . 109.5 ?
C4 C5 H5D . . 109.5 ?
C6 C5 H5E . . 109.5 ?
C4 C5 H5E . . 109.5 ?
H5D C5 H5E . . 108.1 ?
N4 C6 C5 . . 111.1(2) ?
N4 C6 H6D . . 109.4 ?
C5 C6 H6D . . 109.4 ?
N4 C6 H6E . . 109.4 ?
C5 C6 H6E . . 109.4 ?
H6D C6 H6E . . 108.0 ?
C1 N1 H1A . . 109.5 ?
C1 N1 H1B . . 109.5 ?
H1A N1 H1B . . 109.5 ?
C1 N1 H1C . . 109.5 ?
H1A N1 H1C . . 109.5 ?
H1B N1 H1C . . 109.5 ?
C3 N2 H2A . . 109.5 ?
C3 N2 H2B . . 109.5 ?
H2A N2 H2B . . 109.5 ?
C3 N2 H2C . . 109.5 ?
H2A N2 H2C . . 109.5 ?
H2B N2 H2C . . 109.5 ?
C4 N3 H3A . . 109.5 ?
C4 N3 H3B . . 109.5 ?
H3A N3 H3B . . 109.5 ?
C4 N3 H3C . . 109.5 ?
H3A N3 H3C . . 109.5 ?
H3B N3 H3C . . 109.5 ?
C6 N4 H4A . . 109.5 ?
C6 N4 H4B . . 109.5 ?
H4A N4 H4B . . 109.5 ?
C6 N4 H4C . . 109.5 ?
H4A N4 H4C . . 109.5 ?
H4B N4 H4C . . 109.5 ?
H11 O1W H12 . . 106(5) ?
H21 O2W H22 . . 101(4) ?
H31 O3W H32 . . 100(4) ?

loop_
_geom_bond_atom_site_label_1
_geom_bond_atom_site_label_2
_geom_bond_site_symmetry_2
_geom_bond_distance
_geom_bond_publ_flag
Fe F1 . 1.8968(17) ?
Fe F4 . 1.9083(15) ?
Fe F5 . 1.9157(14) ?
Fe F6 . 1.9234(17) ?
Fe F2 . 1.9405(14) ?
Fe F3 . 1.9468(15) ?
C1 N1 . 1.475(3) ?
C1 C2 . 1.519(3) ?
C1 H1D . 0.9700 ?
C1 H1E . 0.9700 ?
C2 C3 . 1.508(3) ?
C2 H2D . 0.9700 ?
C2 H2E . 0.9700 ?
C3 N2 . 1.483(3) ?
C3 H3D . 0.9700 ?
C3 H3E . 0.9700 ?
C4 N3 . 1.480(3) ?
C4 C5 . 1.520(3) ?
C4 H4D . 0.9700 ?
C4 H4E . 0.9700 ?
C5 C6 . 1.511(3) ?
C5 H5D . 0.9700 ?
C5 H5E . 0.9700 ?
C6 N4 . 1.487(3) ?
C6 H6D . 0.9700 ?
C6 H6E . 0.9700 ?
N1 H1A . 0.8900 ?
N1 H1B . 0.8900 ?
N1 H1C . 0.8900 ?
N2 H2A . 0.8900 ?
N2 H2B . 0.8900 ?
N2 H2C . 0.8900 ?
N3 H3A . 0.8900 ?
N3 H3B . 0.8900 ?
N3 H3C . 0.8900 ?
N4 H4A . 0.8900 ?
N4 H4B . 0.8900 ?
N4 H4C . 0.8900 ?
O1W H11 . 0.75(5) ?
O1W H12 . 0.81(4) ?
O2W H21 . 0.76(4) ?
O2W H22 . 0.76(4) ?
O3W H31 . 0.87(4) ?
O3W H32 . 0.73(4) ?

loop_
_geom_hbond_atom_site_label_D
_geom_hbond_atom_site_label_H
_geom_hbond_atom_site_label_A
_geom_hbond_site_symmetry_A
_geom_hbond_distance_DH
_geom_hbond_distance_HA
_geom_hbond_distance_DA
_geom_hbond_angle_DHA
N1 H1B F2 2_766 0.89 2.03 2.826(3) 148.2
N1 H1B F5 2_766 0.89 2.22 2.839(3) 126.6
N2 H2A F4 2_656 0.89 1.82 2.672(3) 160.9
N2 H2B F7 2_656 0.89 1.85 2.735(3) 172.3
N2 H2C O1W 1_455 0.89 2.22 2.926(3) 136.0
N2 H2C F6 1_455 0.89 2.47 3.139(3) 132.0
N3 H3A F3 2_656 0.89 1.95 2.777(3) 154.6
N3 H3A F4 2_656 0.89 2.47 3.135(3) 131.6
N3 H3B F3 1_556 0.89 1.93 2.762(3) 155.9
N4 H4A F7 2_767 0.89 1.86 2.728(3) 163.9
N4 H4B F6 1_566 0.89 2.09 2.886(3) 148.9
N4 H4B F1 1_566 0.89 2.33 3.029(3) 135.2
O1W H12 O3W 2_766 0.81(4) 1.99(4) 2.787(4) 173(4)
O2W H21 F1 1_566 0.76(4) 1.91(4) 2.606(3) 153(4)
O2W H22 F6 2_766 0.76(4) 1.99(4) 2.747(3) 171(4)
O3W H32 O2W 2_666 0.73(4) 2.04(4) 2.766(4) 173(4)
